data_4131317
loop_
_publ_author_name
'Liu, Qi'
'Chen, Yu'
'Zhang, Xiao'
'Houk, K. N.'
'Liang, Yong'
'Smith, 3rd, Amos B'

_publ_section_title
;
 Type II Anion Relay Chemistry: Conformational Constraints To Achieve
 Effective [1,5]-Vinyl Brook Rearrangements.
;
_journal_issue 25
_journal_name_full 'Journal of the American Chemical Society'
_journal_page_first 8710
_journal_page_last 8717
_journal_paper_doi 10.1021/jacs.7b04149
_journal_volume 139
_journal_year 2017
_chemical_formula_sum 'C25 H31 N O4 Si'
_chemical_formula_weight 437.60
_space_group_crystal_system monoclinic
_space_group_IT_number 14
_space_group_name_Hall '-P 2ybc'
_space_group_name_H-M_alt 'P 1 21/c 1'
_atom_sites_solution_hydrogens geom
_audit_creation_date 2015-10-25
_audit_creation_method
;
Olex2 1.2-dev
(compiled 2015.09.30 svn.r3233 for OlexSys, GUI svn.r5103)
;
_cell_angle_alpha 90
_cell_angle_beta 90.131(3)
_cell_angle_gamma 90
_cell_formula_units_Z 4
_cell_length_a 7.3090(5)
_cell_length_b 15.1112(11)
_cell_length_c 21.9523(16)
_cell_measurement_temperature 100
_cell_volume 2424.6(3)
_computing_data_collection 'Bruker APEX2 v2014.11-0'
_computing_data_reduction 'Bruker SAINT v8.34A'
_computing_publication_material 'Olex2 (Dolomanov et al., 2009)'
_computing_structure_refinement 'XL (Sheldrick, 2008)'
_computing_structure_solution 'ShelXS-1997 (Sheldrick, 2008)'
_diffrn_ambient_temperature 100
_diffrn_measured_fraction_theta_full 1.000
_diffrn_measured_fraction_theta_max 1.000
_diffrn_measurement_device 'CCD Area Detector'
_diffrn_measurement_device_type 'Bruker APEXII'
_diffrn_measurement_method '\w and \f scans'
_diffrn_radiation_monochromator graphite
_diffrn_radiation_type MoK\a
_diffrn_radiation_wavelength 0.71073
_diffrn_reflns_av_R_equivalents 0.0187
_diffrn_reflns_av_unetI/netI 0.0065
_diffrn_reflns_Laue_measured_fraction_full 1.000
_diffrn_reflns_Laue_measured_fraction_max 1.000
_diffrn_reflns_limit_h_max 8
_diffrn_reflns_limit_h_min -8
_diffrn_reflns_limit_k_max 18
_diffrn_reflns_limit_k_min -18
_diffrn_reflns_limit_l_max 24
_diffrn_reflns_limit_l_min -26
_diffrn_reflns_number 72039
_diffrn_reflns_point_group_measured_fraction_full 1.000
_diffrn_reflns_point_group_measured_fraction_max 1.000
_diffrn_reflns_theta_full 25.242
_diffrn_reflns_theta_max 25.370
_diffrn_reflns_theta_min 1.636
_diffrn_source 'sealed tube'
_exptl_absorpt_coefficient_mu 0.126
_exptl_absorpt_correction_T_max 0.7452
_exptl_absorpt_correction_T_min 0.7262
_exptl_absorpt_correction_type multi-scan
_exptl_absorpt_process_details 'SADABS v2014/4'
_exptl_crystal_colour colorless
_exptl_crystal_colour_primary colorless
_exptl_crystal_density_diffrn 1.199
_exptl_crystal_description prism
_exptl_crystal_F_000 936
_exptl_crystal_size_max 0.38
_exptl_crystal_size_mid 0.25
_exptl_crystal_size_min 0.2
_refine_diff_density_max 0.305
_refine_diff_density_min -0.274
_refine_diff_density_rms 0.037
_refine_ls_extinction_method none
_refine_ls_goodness_of_fit_ref 1.030
_refine_ls_hydrogen_treatment constr
_refine_ls_matrix_type full
_refine_ls_number_parameters 283
_refine_ls_number_reflns 4450
_refine_ls_number_restraints 0
_refine_ls_restrained_S_all 1.030
_refine_ls_R_factor_all 0.0316
_refine_ls_R_factor_gt 0.0301
_refine_ls_shift/su_max 0.001
_refine_ls_shift/su_mean 0.000
_refine_ls_structure_factor_coef Fsqd
_refine_ls_weighting_details 'w=1/[\s^2^(Fo^2^)+(0.0385P)^2^+1.1817P] where P=(Fo^2^+2Fc^2^)/3'
_refine_ls_weighting_scheme calc
_refine_ls_wR_factor_gt 0.0797
_refine_ls_wR_factor_ref 0.0810
_reflns_number_gt 4221
_reflns_number_total 4450
_reflns_threshold_expression 'I > 2\s(I)'
_cod_data_source_file ja7b04149_si_004.cif
_cod_data_source_block 1431
_cod_database_code 4131317

loop_
_space_group_symop_operation_xyz
'x, y, z'
'-x, y+1/2, -z+1/2'
'-x, -y, -z'
'x, -y-1/2, z-1/2'

loop_
_atom_site_label
_atom_site_type_symbol
_atom_site_fract_x
_atom_site_fract_y
_atom_site_fract_z
_atom_site_U_iso_or_equiv
_atom_site_adp_type
_atom_site_occupancy
_atom_site_site_symmetry_order
_atom_site_calc_flag
_atom_site_refinement_flags_posn
C1 C 0.91840(15) 0.77229(7) 0.22710(5) 0.0154(2) Uani 1 1 d .
H1 H 1.0159 0.8126 0.2402 0.020 Uiso 1 1 calc R
C2 C 0.82918(15) 0.73327(7) 0.28495(5) 0.0164(2) Uani 1 1 d .
H2 H 0.7332 0.6924 0.2715 0.022 Uiso 1 1 calc R
C3 C 0.73501(16) 0.80711(8) 0.32198(5) 0.0200(2) Uani 1 1 d .
H3a H 0.6752 0.7812 0.3571 0.027 Uiso 1 1 calc R
H3b H 0.8270 0.8482 0.3367 0.027 Uiso 1 1 calc R
C4 C 0.59398(16) 0.85745(8) 0.28419(5) 0.0220(3) Uani 1 1 d .
H4a H 0.4972 0.8175 0.2716 0.029 Uiso 1 1 calc R
H4b H 0.5398 0.9040 0.3087 0.029 Uiso 1 1 calc R
C5 C 0.68415(16) 0.89776(8) 0.22821(5) 0.0214(3) Uani 1 1 d .
H5a H 0.7732 0.9417 0.2409 0.028 Uiso 1 1 calc R
H5b H 0.5922 0.9272 0.2035 0.028 Uiso 1 1 calc R
C6 C 0.77882(16) 0.82663(8) 0.19045(5) 0.0187(2) Uani 1 1 d .
H6a H 0.8408 0.8546 0.1565 0.025 Uiso 1 1 calc R
H6b H 0.6869 0.7870 0.1739 0.025 Uiso 1 1 calc R
C7 C 1.00622(15) 0.70016(7) 0.18727(5) 0.0156(2) Uani 1 1 d .
H7 H 1.0921 0.6654 0.2119 0.021 Uiso 1 1 calc R
C8 C 1.10465(15) 0.73676(7) 0.13195(5) 0.0160(2) Uani 1 1 d .
C9 C 1.28151(15) 0.76973(8) 0.13817(5) 0.0189(2) Uani 1 1 d .
H9 H 1.3401 0.7665 0.1758 0.025 Uiso 1 1 calc R
C10 C 1.37153(16) 0.80738(8) 0.08885(6) 0.0229(3) Uani 1 1 d .
H10 H 1.4893 0.8297 0.0937 0.030 Uiso 1 1 calc R
C11 C 1.28604(17) 0.81177(8) 0.03243(5) 0.0229(3) Uani 1 1 d .
H11 H 1.3457 0.8373 -0.0006 0.030 Uiso 1 1 calc R
C12 C 1.11118(17) 0.77782(8) 0.02561(5) 0.0233(3) Uani 1 1 d .
H12 H 1.0540 0.7798 -0.0122 0.031 Uiso 1 1 calc R
C13 C 1.02085(16) 0.74081(8) 0.07499(5) 0.0207(2) Uani 1 1 d .
H13 H 0.9032 0.7185 0.0700 0.028 Uiso 1 1 calc R
C14 C 0.90051(15) 0.56221(7) 0.14790(5) 0.0162(2) Uani 1 1 d .
C15 C 0.74098(15) 0.51688(7) 0.11863(5) 0.0158(2) Uani 1 1 d .
C16 C 0.57030(15) 0.55746(8) 0.11347(5) 0.0175(2) Uani 1 1 d .
H16 H 0.5523 0.6137 0.1296 0.023 Uiso 1 1 calc R
C17 C 0.42723(16) 0.51424(8) 0.08433(5) 0.0186(2) Uani 1 1 d .
H17 H 0.3129 0.5407 0.0804 0.025 Uiso 1 1 calc R
C18 C 0.45999(16) 0.43052(8) 0.06126(5) 0.0177(2) Uani 1 1 d .
C19 C 0.62764(16) 0.38863(8) 0.06567(5) 0.0201(2) Uani 1 1 d .
H19 H 0.6448 0.3323 0.0496 0.027 Uiso 1 1 calc R
C20 C 0.76940(16) 0.43274(8) 0.09457(5) 0.0187(2) Uani 1 1 d .
H20 H 0.8837 0.4061 0.0979 0.025 Uiso 1 1 calc R
C21 C 0.95841(16) 0.68110(8) 0.32640(5) 0.0181(2) Uani 1 1 d .
C22 C 1.12565(17) 0.71073(8) 0.33980(5) 0.0237(3) Uani 1 1 d .
H22a H 1.1660 0.7643 0.3238 0.032 Uiso 1 1 calc R
H22b H 1.2019 0.6779 0.3651 0.032 Uiso 1 1 calc R
C23 C 0.6601(2) 0.59547(10) 0.40570(8) 0.0406(4) Uani 1 1 d .
H23a H 0.5671 0.6208 0.3801 0.061 Uiso 1 1 calc GR
H23b H 0.6884 0.6358 0.4382 0.061 Uiso 1 1 calc GR
H23c H 0.6166 0.5407 0.4225 0.061 Uiso 1 1 calc GR
C24 C 1.0490(2) 0.52162(9) 0.40854(6) 0.0327(3) Uani 1 1 d .
H24a H 1.0063 0.4649 0.4222 0.049 Uiso 1 1 calc GR
H24b H 1.0732 0.5587 0.4432 0.049 Uiso 1 1 calc GR
H24c H 1.1593 0.5141 0.3855 0.049 Uiso 1 1 calc GR
C25 C 0.80887(18) 0.49900(8) 0.29534(6) 0.0254(3) Uani 1 1 d .
H25a H 0.9139 0.4900 0.2699 0.038 Uiso 1 1 calc GR
H25b H 0.7122 0.5251 0.2717 0.038 Uiso 1 1 calc GR
H25c H 0.7687 0.4432 0.3113 0.038 Uiso 1 1 calc GR
N1 N 0.30911(14) 0.38349(7) 0.03034(4) 0.0218(2) Uani 1 1 d .
O1 O 0.85599(10) 0.64361(5) 0.16728(3) 0.01644(17) Uani 1 1 d .
O2 O 1.05062(11) 0.52973(5) 0.15300(4) 0.02091(19) Uani 1 1 d .
O3 O 0.16568(12) 0.42341(7) 0.02162(4) 0.0298(2) Uani 1 1 d .
O4 O 0.33585(13) 0.30634(6) 0.01486(4) 0.0313(2) Uani 1 1 d .
Si1 Si 0.87069(5) 0.57438(2) 0.35964(2) 0.02194(10) Uani 1 1 d .

loop_
_atom_site_aniso_label
_atom_site_aniso_U_11
_atom_site_aniso_U_22
_atom_site_aniso_U_33
_atom_site_aniso_U_23
_atom_site_aniso_U_13
_atom_site_aniso_U_12
C1 0.0154(5) 0.0144(5) 0.0164(5) -0.0025(4) 0.0009(4) -0.0018(4)
C2 0.0168(5) 0.0152(5) 0.0170(5) -0.0027(4) 0.0023(4) -0.0018(4)
C3 0.0220(6) 0.0202(6) 0.0177(5) -0.0038(4) 0.0029(4) 0.0019(5)
C4 0.0205(6) 0.0243(6) 0.0214(6) -0.0064(5) 0.0023(5) 0.0048(5)
C5 0.0205(6) 0.0196(6) 0.0239(6) -0.0017(5) -0.0004(5) 0.0042(5)
C6 0.0193(6) 0.0187(6) 0.0181(5) -0.0002(4) 0.0012(4) 0.0018(5)
C7 0.0139(5) 0.0158(5) 0.0172(5) -0.0026(4) -0.0007(4) -0.0021(4)
C8 0.0166(5) 0.0139(5) 0.0174(5) -0.0034(4) 0.0019(4) 0.0015(4)
C9 0.0172(6) 0.0213(6) 0.0184(6) -0.0022(4) -0.0008(4) 0.0004(4)
C10 0.0174(6) 0.0250(6) 0.0262(6) -0.0006(5) 0.0033(5) -0.0026(5)
C11 0.0263(6) 0.0225(6) 0.0198(6) 0.0006(5) 0.0070(5) 0.0006(5)
C12 0.0280(6) 0.0259(6) 0.0161(6) -0.0018(5) -0.0012(5) -0.0003(5)
C13 0.0194(6) 0.0230(6) 0.0197(6) -0.0031(5) -0.0007(5) -0.0028(5)
C14 0.0184(6) 0.0157(5) 0.0145(5) -0.0008(4) 0.0048(4) -0.0007(4)
C15 0.0168(5) 0.0166(5) 0.0139(5) 0.0008(4) 0.0035(4) -0.0021(4)
C16 0.0196(6) 0.0160(5) 0.0170(5) -0.0011(4) 0.0046(4) 0.0000(4)
C17 0.0161(5) 0.0232(6) 0.0164(5) 0.0013(4) 0.0030(4) 0.0000(5)
C18 0.0193(6) 0.0217(6) 0.0122(5) 0.0012(4) 0.0010(4) -0.0065(4)
C19 0.0259(6) 0.0160(6) 0.0186(6) -0.0026(4) 0.0019(5) -0.0019(5)
C20 0.0181(6) 0.0178(6) 0.0203(6) -0.0007(4) 0.0021(4) 0.0016(4)
C21 0.0226(6) 0.0166(5) 0.0152(5) -0.0024(4) 0.0041(4) 0.0015(4)
C22 0.0263(6) 0.0236(6) 0.0212(6) 0.0022(5) -0.0021(5) -0.0003(5)
C23 0.0469(9) 0.0283(7) 0.0468(9) 0.0015(6) 0.0270(7) -0.0020(6)
C24 0.0521(9) 0.0218(6) 0.0240(6) 0.0020(5) -0.0022(6) 0.0035(6)
C25 0.0274(6) 0.0188(6) 0.0300(7) 0.0008(5) 0.0028(5) -0.0026(5)
N1 0.0234(5) 0.0280(6) 0.0139(5) 0.0005(4) 0.0008(4) -0.0073(4)
O1 0.0146(4) 0.0143(4) 0.0205(4) -0.0044(3) 0.0012(3) -0.0017(3)
O2 0.0164(4) 0.0206(4) 0.0257(4) -0.0051(3) 0.0010(3) 0.0018(3)
O3 0.0202(5) 0.0420(6) 0.0270(5) -0.0059(4) -0.0028(4) -0.0024(4)
O4 0.0378(5) 0.0239(5) 0.0322(5) -0.0050(4) -0.0092(4) -0.0076(4)
Si1 0.02778(19) 0.01685(17) 0.02122(18) 0.00114(12) 0.00727(13) 0.00048(13)

loop_
_atom_type_symbol
_atom_type_description
_atom_type_scat_dispersion_real
_atom_type_scat_dispersion_imag
_atom_type_scat_source
C C 0.0033 0.0016 'International Tables Vol C Tables 4.2.6.8 and 6.1.1.4'
H H 0.0000 0.0000 'International Tables Vol C Tables 4.2.6.8 and 6.1.1.4'
N N 0.0061 0.0033 'International Tables Vol C Tables 4.2.6.8 and 6.1.1.4'
O O 0.0106 0.0060 'International Tables Vol C Tables 4.2.6.8 and 6.1.1.4'
Si Si 0.0817 0.0704 'International Tables Vol C Tables 4.2.6.8 and 6.1.1.4'

loop_
_geom_angle_atom_site_label_1
_geom_angle_atom_site_label_2
_geom_angle_atom_site_label_3
_geom_angle
C6 C1 C2 110.69(9)
C6 C1 C7 111.01(9)
C7 C1 C2 111.96(9)
C3 C2 C1 110.27(9)
C21 C2 C1 115.11(9)
C21 C2 C3 109.57(9)
C4 C3 C2 112.07(9)
C5 C4 C3 110.20(10)
C4 C5 C6 110.76(10)
C5 C6 C1 113.20(9)
C8 C7 C1 113.32(9)
O1 C7 C1 105.75(8)
O1 C7 C8 109.33(8)
C9 C8 C7 119.60(10)
C9 C8 C13 118.62(10)
C13 C8 C7 121.76(10)
C10 C9 C8 120.75(11)
C11 C10 C9 120.12(11)
C12 C11 C10 119.50(11)
C11 C12 C13 120.35(11)
C12 C13 C8 120.66(11)
O1 C14 C15 111.50(9)
O2 C14 C15 124.12(10)
O2 C14 O1 124.37(10)
C16 C15 C14 121.99(10)
C20 C15 C14 117.65(10)
C20 C15 C16 120.33(10)
C17 C16 C15 120.23(11)
C18 C17 C16 117.91(11)
C17 C18 N1 118.61(10)
C19 C18 C17 123.17(11)
C19 C18 N1 118.23(10)
C18 C19 C20 118.29(11)
C19 C20 C15 120.08(11)
C2 C21 Si1 117.50(8)
C22 C21 C2 121.51(11)
C22 C21 Si1 120.97(9)
O3 N1 C18 118.25(10)
O3 N1 O4 124.08(10)
O4 N1 C18 117.67(10)
C14 O1 C7 116.72(8)
C23 Si1 C21 110.17(6)
C24 Si1 C21 110.54(6)
C24 Si1 C23 109.65(7)
C24 Si1 C25 109.97(6)
C25 Si1 C21 108.14(5)
C25 Si1 C23 108.32(7)

loop_
_geom_bond_atom_site_label_1
_geom_bond_atom_site_label_2
_geom_bond_distance
C1 C2 1.5457(15)
C1 C6 1.5358(15)
C1 C7 1.5386(15)
C2 C3 1.5435(15)
C2 C21 1.5289(16)
C3 C4 1.5250(16)
C4 C5 1.5228(17)
C5 C6 1.5245(16)
C7 C8 1.5172(15)
C7 O1 1.4581(13)
C8 C9 1.3918(16)
C8 C13 1.3924(16)
C9 C10 1.3901(17)
C10 C11 1.3875(18)
C11 C12 1.3850(18)
C12 C13 1.3882(17)
C14 C15 1.4962(15)
C14 O1 1.3418(14)
C14 O2 1.2069(14)
C15 C16 1.3944(16)
C15 C20 1.3925(16)
C16 C17 1.3877(16)
C17 C18 1.3839(17)
C18 C19 1.3824(17)
C18 N1 1.4759(14)
C19 C20 1.3847(17)
C21 C22 1.3340(17)
C21 Si1 1.8833(12)
C23 Si1 1.8712(14)
C24 Si1 1.8655(14)
C25 Si1 1.8684(13)
N1 O3 1.2242(14)
N1 O4 1.2301(14)
